data_4103268
loop_
_publ_author_name
'David C. Powers'
'Daphne Y. Xiao'
'Matthias A. L. Geibel'
'Tobias Ritter'

_publ_section_title
;
 On the Mechanism of Palladium-Catalyzed Aromatic C-H Oxidation
;
_journal_name_full 'Journal of the American Chemical Society'
_journal_page_first 14530
_journal_page_last 14536
_journal_paper_doi 10.1021/ja1054274
_journal_volume 132
_journal_year 2010
_chemical_formula_sum 'C35 H26 Cl2 N4 O4 Pd2'
_chemical_formula_weight 850.30
_chemical_name_systematic
;
?
;
_space_group_IT_number 2
_symmetry_cell_setting triclinic
_symmetry_space_group_name_Hall '-P 1'
_symmetry_space_group_name_H-M 'P -1'
_atom_sites_solution_hydrogens geom
_atom_sites_solution_primary direct
_atom_sites_solution_secondary difmap
_audit_creation_method SHELXL-97
_cell_angle_alpha 78.801(2)
_cell_angle_beta 67.287(2)
_cell_angle_gamma 88.854(3)
_cell_formula_units_Z 2
_cell_length_a 11.2731(19)
_cell_length_b 12.654(2)
_cell_length_c 12.768(2)
_cell_measurement_reflns_used 308
_cell_measurement_temperature 100(2)
_cell_measurement_theta_max 20.26
_cell_measurement_theta_min 2.24
_cell_volume 1645.1(5)
_computing_cell_refinement 'Bruker Saint v7.23A (Bruker, 2005)'
_computing_data_collection 'APEX II (Bruker, 2007)'
_computing_data_reduction 'Bruker Saint v7.23A (Bruker, 2005)'
_computing_molecular_graphics 'Bruker SHELXTL'
_computing_publication_material 'Bruker SHELXTL'
_computing_structure_refinement 'SHELXL-97 (Sheldrick, 1997)'
_computing_structure_solution 'SHELXS-97 (Sheldrick, 1997)'
_diffrn_ambient_temperature 100(2)
_diffrn_measured_fraction_theta_full 1.000
_diffrn_measured_fraction_theta_max 1.000
_diffrn_measurement_device_type 'CCD area detector'
_diffrn_measurement_method 'phi and omega scans'
_diffrn_radiation_monochromator graphite
_diffrn_radiation_source 'fine-focus sealed tube'
_diffrn_radiation_type MoK\a
_diffrn_radiation_wavelength 0.71073
_diffrn_reflns_av_R_equivalents 0.0493
_diffrn_reflns_av_sigmaI/netI 0.0364
_diffrn_reflns_limit_h_max 14
_diffrn_reflns_limit_h_min -14
_diffrn_reflns_limit_k_max 16
_diffrn_reflns_limit_k_min -16
_diffrn_reflns_limit_l_max 16
_diffrn_reflns_limit_l_min -16
_diffrn_reflns_number 34460
_diffrn_reflns_theta_full 27.00
_diffrn_reflns_theta_max 27.00
_diffrn_reflns_theta_min 1.64
_exptl_absorpt_coefficient_mu 1.301
_exptl_absorpt_correction_T_max 0.9498
_exptl_absorpt_correction_T_min 0.8189
_exptl_absorpt_correction_type multi-scan
_exptl_absorpt_process_details 'SADABS (Bruker, 2005)'
_exptl_crystal_colour 'pale yellow'
_exptl_crystal_density_diffrn 1.717
_exptl_crystal_density_method 'not measured'
_exptl_crystal_description Block
_exptl_crystal_F_000 844
_exptl_crystal_size_max 0.16
_exptl_crystal_size_mid 0.14
_exptl_crystal_size_min 0.04
_refine_diff_density_max 0.715
_refine_diff_density_min -0.370
_refine_diff_density_rms 0.087
_refine_ls_extinction_method none
_refine_ls_goodness_of_fit_ref 1.069
_refine_ls_hydrogen_treatment constr
_refine_ls_matrix_type full
_refine_ls_number_parameters 424
_refine_ls_number_reflns 7187
_refine_ls_number_restraints 0
_refine_ls_restrained_S_all 1.069
_refine_ls_R_factor_all 0.0308
_refine_ls_R_factor_gt 0.0268
_refine_ls_shift/su_max 0.002
_refine_ls_shift/su_mean 0.000
_refine_ls_structure_factor_coef Fsqd
_refine_ls_weighting_details 'calc w=1/[\s^2^(Fo^2^)+(0.0381P)^2^+0.3151P] where P=(Fo^2^+2Fc^2^)/3'
_refine_ls_weighting_scheme calc
_refine_ls_wR_factor_gt 0.0717
_refine_ls_wR_factor_ref 0.0739
_reflns_number_gt 6304
_reflns_number_total 7187
_reflns_threshold_expression >2sigma(I)
_cod_data_source_file ja1054274_si_003.cif
_cod_data_source_block VI142
_cod_depositor_comments
;
The following automatic conversions were performed:

'_exptl_absorpt_correction_type' value 'MULTI-SCAN' changed to
'multi-scan' according to the built-in table from CIF Core dictionary
named 'cif_core.dic' version 2.4.1 from 2010-06-29.

Automatic conversion script
Id: cif_fix_values 1715 2011-07-08 13:25:40Z adriana 
;
_cod_original_cell_volume 1645.0(5)
_cod_database_code 4103268

loop_
_symmetry_equiv_pos_as_xyz
'x, y, z'
'-x, -y, -z'

loop_
_atom_site_label
_atom_site_type_symbol
_atom_site_fract_x
_atom_site_fract_y
_atom_site_fract_z
_atom_site_U_iso_or_equiv
_atom_site_adp_type
_atom_site_occupancy
_atom_site_symmetry_multiplicity
_atom_site_calc_flag
_atom_site_refinement_flags
Pd1 Pd 0.706031(16) 0.699046(13) 0.844014(15) 0.01585(6) Uani 1 1 d .
Pd2 Pd 0.945925(16) 0.680977(13) 0.659066(15) 0.01623(6) Uani 1 1 d .
O1 O 0.54524(18) 0.91815(15) 0.88362(17) 0.0295(4) Uani 1 1 d .
O2 O 0.89427(17) 0.83646(13) 0.58911(15) 0.0220(4) Uani 1 1 d .
O3 O 0.84251(16) 0.74231(14) 0.91491(15) 0.0220(4) Uani 1 1 d .
O4 O 1.22474(17) 0.80194(14) 0.60374(16) 0.0252(4) Uani 1 1 d .
N1 N 0.69352(19) 0.53957(16) 0.91517(17) 0.0175(4) Uani 1 1 d .
N2 N 0.85850(18) 0.59315(16) 0.58861(17) 0.0169(4) Uani 1 1 d .
N3 N 0.72170(19) 0.85237(16) 0.75506(18) 0.0201(4) Uani 1 1 d .
N4 N 1.02214(19) 0.75657(16) 0.74530(18) 0.0191(4) Uani 1 1 d .
C1 C 0.7547(2) 0.4890(2) 0.9786(2) 0.0207(5) Uani 1 1 d .
H1A H 0.8070 0.5305 1.0008 0.025 Uiso 1 1 calc R
C2 C 0.7450(2) 0.3770(2) 1.0140(2) 0.0254(6) Uani 1 1 d .
H2A H 0.7897 0.3434 1.0600 0.030 Uiso 1 1 calc R
C3 C 0.6707(2) 0.3154(2) 0.9823(2) 0.0259(6) Uani 1 1 d .
H3A H 0.6633 0.2390 1.0063 0.031 Uiso 1 1 calc R
C4 C 0.6061(2) 0.3664(2) 0.9141(2) 0.0229(5) Uani 1 1 d .
C5 C 0.5244(3) 0.3124(2) 0.8752(2) 0.0276(6) Uani 1 1 d .
H5A H 0.5123 0.2359 0.8953 0.033 Uiso 1 1 calc R
C6 C 0.4645(3) 0.3689(2) 0.8105(2) 0.0283(6) Uani 1 1 d .
H6A H 0.4117 0.3309 0.7856 0.034 Uiso 1 1 calc R
C7 C 0.4784(2) 0.4845(2) 0.7782(2) 0.0231(5) Uani 1 1 d .
C8 C 0.4177(2) 0.5471(2) 0.7120(2) 0.0260(6) Uani 1 1 d .
H8A H 0.3624 0.5132 0.6864 0.031 Uiso 1 1 calc R
C9 C 0.4388(2) 0.6579(2) 0.6845(2) 0.0262(6) Uani 1 1 d .
H9A H 0.3974 0.6996 0.6398 0.031 Uiso 1 1 calc R
C10 C 0.5200(2) 0.7103(2) 0.7210(2) 0.0220(5) Uani 1 1 d .
H10A H 0.5327 0.7868 0.7005 0.026 Uiso 1 1 calc R
C11 C 0.5815(2) 0.65242(19) 0.7861(2) 0.0178(5) Uani 1 1 d .
C12 C 0.5587(2) 0.53871(19) 0.8141(2) 0.0190(5) Uani 1 1 d .
C13 C 0.6202(2) 0.47945(19) 0.8826(2) 0.0185(5) Uani 1 1 d .
C21 C 0.7880(2) 0.6275(2) 0.5275(2) 0.0204(5) Uani 1 1 d .
H21A H 0.7796 0.7028 0.5077 0.024 Uiso 1 1 calc R
C22 C 0.7259(2) 0.5567(2) 0.4915(2) 0.0211(5) Uani 1 1 d .
H22A H 0.6747 0.5839 0.4493 0.025 Uiso 1 1 calc R
C23 C 0.7387(2) 0.4475(2) 0.5169(2) 0.0206(5) Uani 1 1 d .
H23A H 0.6984 0.3987 0.4911 0.025 Uiso 1 1 calc R
C24 C 0.8124(2) 0.40949(19) 0.5816(2) 0.0192(5) Uani 1 1 d .
C25 C 0.8367(2) 0.2980(2) 0.6119(2) 0.0226(5) Uani 1 1 d .
H25A H 0.8023 0.2447 0.5865 0.027 Uiso 1 1 calc R
C26 C 0.9078(2) 0.2679(2) 0.6761(2) 0.0222(5) Uani 1 1 d .
H26A H 0.9213 0.1935 0.6955 0.027 Uiso 1 1 calc R
C27 C 0.9631(2) 0.3448(2) 0.7156(2) 0.0197(5) Uani 1 1 d .
C28 C 1.0386(2) 0.3183(2) 0.7820(2) 0.0218(5) Uani 1 1 d .
H28A H 1.0545 0.2451 0.8044 0.026 Uiso 1 1 calc R
C29 C 1.0890(2) 0.3980(2) 0.8141(2) 0.0225(5) Uani 1 1 d .
H29A H 1.1396 0.3791 0.8589 0.027 Uiso 1 1 calc R
C30 C 1.0679(2) 0.5075(2) 0.7824(2) 0.0210(5) Uani 1 1 d .
H30A H 1.1039 0.5609 0.8063 0.025 Uiso 1 1 calc R
C31 C 0.9953(2) 0.53790(19) 0.7171(2) 0.0182(5) Uani 1 1 d .
C32 C 0.9435(2) 0.45478(19) 0.6847(2) 0.0172(5) Uani 1 1 d .
C33 C 0.8694(2) 0.48484(19) 0.6169(2) 0.0173(5) Uani 1 1 d .
C41 C 0.6386(3) 0.9321(2) 0.7924(2) 0.0242(5) Uani 1 1 d .
C42 C 0.6822(3) 1.0363(2) 0.7042(2) 0.0318(6) Uani 1 1 d .
H42A H 0.7069 1.0928 0.7370 0.038 Uiso 1 1 calc R
H42B H 0.6132 1.0622 0.6775 0.038 Uiso 1 1 calc R
C43 C 0.7981(3) 1.0078(2) 0.6051(2) 0.0270(6) Uani 1 1 d .
H43A H 0.7824 1.0187 0.5327 0.032 Uiso 1 1 calc R
H43B H 0.8765 1.0516 0.5910 0.032 Uiso 1 1 calc R
C44 C 0.8104(2) 0.89017(19) 0.6482(2) 0.0217(5) Uani 1 1 d .
C51 C 0.9576(2) 0.77144(18) 0.8546(2) 0.0205(5) Uani 1 1 d .
C52 C 1.0418(2) 0.8280(2) 0.8961(2) 0.0249(5) Uani 1 1 d .
H52A H 1.0548 0.7804 0.9617 0.030 Uiso 1 1 calc R
H52B H 1.0039 0.8947 0.9208 0.030 Uiso 1 1 calc R
C53 C 1.1683(3) 0.8540(2) 0.7903(2) 0.0273(6) Uani 1 1 d .
H53A H 1.1863 0.9330 0.7628 0.033 Uiso 1 1 calc R
H53B H 1.2410 0.8226 0.8084 0.033 Uiso 1 1 calc R
C54 C 1.1470(2) 0.80273(19) 0.7003(2) 0.0217(5) Uani 1 1 d .
C1S C 0.6942(3) 0.9351(2) 1.0379(3) 0.0307(6) Uani 1 1 d .
H1SA H 0.6052 0.9584 1.0572 0.037 Uiso 1 1 calc R
H1SB H 0.7038 0.8740 0.9977 0.037 Uiso 1 1 calc R
Cl1 Cl 0.72026(10) 0.89215(7) 1.16663(8) 0.0531(2) Uani 1 1 d .
Cl2 Cl 0.80461(7) 1.04343(6) 0.94428(7) 0.03967(18) Uani 1 1 d .

loop_
_atom_site_aniso_label
_atom_site_aniso_U_11
_atom_site_aniso_U_22
_atom_site_aniso_U_33
_atom_site_aniso_U_23
_atom_site_aniso_U_13
_atom_site_aniso_U_12
Pd1 0.01594(10) 0.01430(10) 0.01777(10) -0.00365(7) -0.00690(8) 0.00191(7)
Pd2 0.01618(10) 0.01601(10) 0.01767(10) -0.00536(7) -0.00696(8) 0.00169(7)
O1 0.0255(10) 0.0238(9) 0.0350(11) -0.0076(8) -0.0067(9) 0.0062(8)
O2 0.0248(9) 0.0186(8) 0.0216(9) -0.0041(7) -0.0081(8) 0.0023(7)
O3 0.0222(9) 0.0232(9) 0.0231(9) -0.0083(7) -0.0100(8) 0.0032(7)
O4 0.0230(9) 0.0267(9) 0.0254(10) -0.0027(8) -0.0101(8) 0.0008(7)
N1 0.0161(10) 0.0184(10) 0.0156(10) -0.0039(8) -0.0035(8) 0.0030(8)
N2 0.0156(10) 0.0189(10) 0.0158(10) -0.0062(8) -0.0043(8) 0.0014(8)
N3 0.0198(10) 0.0165(10) 0.0248(11) -0.0062(8) -0.0088(9) 0.0031(8)
N4 0.0197(10) 0.0168(10) 0.0226(11) -0.0064(8) -0.0093(9) 0.0020(8)
C1 0.0182(12) 0.0228(12) 0.0179(12) -0.0030(10) -0.0043(10) 0.0038(9)
C2 0.0220(13) 0.0260(13) 0.0217(13) -0.0005(10) -0.0039(11) 0.0073(10)
C3 0.0241(13) 0.0174(12) 0.0254(14) -0.0006(10) 0.0002(11) 0.0031(10)
C4 0.0182(12) 0.0206(12) 0.0225(13) -0.0054(10) 0.0004(10) 0.0010(9)
C5 0.0255(14) 0.0177(12) 0.0325(15) -0.0084(11) -0.0019(12) -0.0047(10)
C6 0.0219(13) 0.0305(14) 0.0299(15) -0.0144(12) -0.0031(11) -0.0059(11)
C7 0.0170(12) 0.0271(13) 0.0232(13) -0.0109(10) -0.0027(10) -0.0008(10)
C8 0.0164(12) 0.0391(15) 0.0259(14) -0.0145(12) -0.0083(11) 0.0017(11)
C9 0.0198(13) 0.0394(15) 0.0239(13) -0.0115(11) -0.0113(11) 0.0103(11)
C10 0.0196(12) 0.0240(12) 0.0210(12) -0.0046(10) -0.0066(10) 0.0041(10)
C11 0.0136(11) 0.0212(12) 0.0173(12) -0.0055(9) -0.0037(9) 0.0005(9)
C12 0.0158(11) 0.0206(12) 0.0193(12) -0.0069(9) -0.0040(10) 0.0026(9)
C13 0.0137(11) 0.0205(12) 0.0169(11) -0.0039(9) -0.0010(9) 0.0002(9)
C21 0.0195(12) 0.0226(12) 0.0170(12) -0.0050(10) -0.0046(10) 0.0044(10)
C22 0.0163(12) 0.0295(13) 0.0183(12) -0.0047(10) -0.0077(10) 0.0021(10)
C23 0.0172(12) 0.0266(13) 0.0174(12) -0.0074(10) -0.0048(10) -0.0012(10)
C24 0.0166(11) 0.0224(12) 0.0155(12) -0.0042(9) -0.0027(9) -0.0014(9)
C25 0.0233(13) 0.0222(12) 0.0212(13) -0.0061(10) -0.0064(11) -0.0037(10)
C26 0.0236(13) 0.0187(12) 0.0200(12) -0.0028(10) -0.0042(10) -0.0012(10)
C27 0.0143(11) 0.0225(12) 0.0167(12) -0.0022(9) -0.0009(9) -0.0011(9)
C28 0.0223(13) 0.0202(12) 0.0194(12) -0.0021(10) -0.0056(10) 0.0044(10)
C29 0.0213(12) 0.0267(13) 0.0179(12) -0.0009(10) -0.0076(10) 0.0044(10)
C30 0.0192(12) 0.0247(13) 0.0200(12) -0.0082(10) -0.0070(10) 0.0009(10)
C31 0.0159(11) 0.0182(11) 0.0170(12) -0.0037(9) -0.0028(9) 0.0012(9)
C32 0.0153(11) 0.0194(11) 0.0137(11) -0.0033(9) -0.0023(9) 0.0006(9)
C33 0.0133(11) 0.0210(11) 0.0139(11) -0.0040(9) -0.0009(9) 0.0000(9)
C41 0.0259(14) 0.0182(12) 0.0321(15) -0.0084(11) -0.0137(12) 0.0033(10)
C42 0.0359(16) 0.0204(13) 0.0349(16) -0.0025(11) -0.0111(13) 0.0073(11)
C43 0.0311(14) 0.0175(12) 0.0286(14) -0.0017(10) -0.0091(12) 0.0013(10)
C44 0.0225(13) 0.0194(12) 0.0267(13) -0.0049(10) -0.0132(11) -0.0001(10)
C51 0.0236(13) 0.0136(11) 0.0274(13) -0.0043(10) -0.0134(11) 0.0039(9)
C52 0.0262(14) 0.0251(13) 0.0310(14) -0.0121(11) -0.0164(12) 0.0046(10)
C53 0.0305(14) 0.0226(13) 0.0337(15) -0.0036(11) -0.0187(12) -0.0030(11)
C54 0.0241(13) 0.0136(11) 0.0309(14) -0.0009(10) -0.0161(11) 0.0012(9)
C1S 0.0293(15) 0.0268(14) 0.0381(16) -0.0120(12) -0.0128(13) 0.0044(11)
Cl1 0.0853(7) 0.0355(4) 0.0499(5) -0.0072(4) -0.0387(5) -0.0098(4)
Cl2 0.0349(4) 0.0271(4) 0.0514(5) -0.0057(3) -0.0118(3) 0.0024(3)

loop_
_atom_type_symbol
_atom_type_description
_atom_type_scat_dispersion_real
_atom_type_scat_dispersion_imag
_atom_type_scat_source
C C 0.0033 0.0016 'International Tables Vol C Tables 4.2.6.8 and 6.1.1.4'
H H 0.0000 0.0000 'International Tables Vol C Tables 4.2.6.8 and 6.1.1.4'
N N 0.0061 0.0033 'International Tables Vol C Tables 4.2.6.8 and 6.1.1.4'
O O 0.0106 0.0060 'International Tables Vol C Tables 4.2.6.8 and 6.1.1.4'
Cl Cl 0.1484 0.1585 'International Tables Vol C Tables 4.2.6.8 and 6.1.1.4'
Pd Pd -0.9988 1.0072 'International Tables Vol C Tables 4.2.6.8 and 6.1.1.4'

loop_
_geom_angle_atom_site_label_1
_geom_angle_atom_site_label_2
_geom_angle_atom_site_label_3
_geom_angle
C11 Pd1 N3 92.77(9)
C11 Pd1 N1 82.68(9)
N3 Pd1 N1 173.10(8)
C11 Pd1 O3 176.87(8)
N3 Pd1 O3 90.33(7)
N1 Pd1 O3 94.27(7)
C11 Pd1 Pd2 101.56(7)
N3 Pd1 Pd2 83.71(6)
N1 Pd1 Pd2 92.09(5)
O3 Pd1 Pd2 79.22(5)
C31 Pd2 N4 93.27(9)
C31 Pd2 N2 82.81(9)
N4 Pd2 N2 173.72(8)
C31 Pd2 O2 177.87(8)
N4 Pd2 O2 88.26(7)
N2 Pd2 O2 95.79(7)
C31 Pd2 Pd1 101.57(7)
N4 Pd2 Pd1 84.33(6)
N2 Pd2 Pd1 91.64(6)
O2 Pd2 Pd1 80.05(5)
C44 O2 Pd2 123.77(16)
C51 O3 Pd1 123.58(16)
C1 N1 C13 118.4(2)
C1 N1 Pd1 128.45(17)
C13 N1 Pd1 112.84(16)
C21 N2 C33 118.4(2)
C21 N2 Pd2 128.42(17)
C33 N2 Pd2 113.02(15)
C44 N3 C41 110.1(2)
C44 N3 Pd1 124.65(16)
C41 N3 Pd1 125.19(17)
C51 N4 C54 110.7(2)
C51 N4 Pd2 124.42(17)
C54 N4 Pd2 124.91(17)
N1 C1 C2 122.3(2)
N1 C1 H1A 118.9
C2 C1 H1A 118.9
C3 C2 C1 119.8(2)
C3 C2 H2A 120.1
C1 C2 H2A 120.1
C2 C3 C4 119.2(2)
C2 C3 H3A 120.4
C4 C3 H3A 120.4
C3 C4 C13 117.5(2)
C3 C4 C5 125.2(2)
C13 C4 C5 117.2(2)
C6 C5 C4 121.0(2)
C6 C5 H5A 119.5
C4 C5 H5A 119.5
C5 C6 C7 122.0(2)
C5 C6 H6A 119.0
C7 C6 H6A 119.0
C12 C7 C8 117.8(2)
C12 C7 C6 118.0(2)
C8 C7 C6 124.3(2)
C9 C8 C7 119.7(2)
C9 C8 H8A 120.2
C7 C8 H8A 120.2
C8 C9 C10 121.6(2)
C8 C9 H9A 119.2
C10 C9 H9A 119.2
C11 C10 C9 120.8(2)
C11 C10 H10A 119.6
C9 C10 H10A 119.6
C10 C11 C12 117.0(2)
C10 C11 Pd1 131.12(19)
C12 C11 Pd1 111.79(17)
C7 C12 C13 119.9(2)
C7 C12 C11 123.1(2)
C13 C12 C11 117.0(2)
N1 C13 C4 122.7(2)
N1 C13 C12 115.4(2)
C4 C13 C12 121.9(2)
N2 C21 C22 122.1(2)
N2 C21 H21A 118.9
C22 C21 H21A 118.9
C23 C22 C21 120.1(2)
C23 C22 H22A 120.0
C21 C22 H22A 120.0
C22 C23 C24 118.7(2)
C22 C23 H23A 120.6
C24 C23 H23A 120.6
C33 C24 C23 118.0(2)
C33 C24 C25 117.3(2)
C23 C24 C25 124.7(2)
C26 C25 C24 121.0(2)
C26 C25 H25A 119.5
C24 C25 H25A 119.5
C25 C26 C27 121.9(2)
C25 C26 H26A 119.1
C27 C26 H26A 119.1
C32 C27 C28 117.3(2)
C32 C27 C26 118.3(2)
C28 C27 C26 124.4(2)
C29 C28 C27 120.0(2)
C29 C28 H28A 120.0
C27 C28 H28A 120.0
C28 C29 C30 121.7(2)
C28 C29 H29A 119.1
C30 C29 H29A 119.1
C31 C30 C29 120.6(2)
C31 C30 H30A 119.7
C29 C30 H30A 119.7
C30 C31 C32 117.1(2)
C30 C31 Pd2 131.40(19)
C32 C31 Pd2 111.46(17)
C27 C32 C31 123.2(2)
C27 C32 C33 119.0(2)
C31 C32 C33 117.8(2)
N2 C33 C24 122.6(2)
N2 C33 C32 114.9(2)
C24 C33 C32 122.5(2)
O1 C41 N3 124.0(2)
O1 C41 C42 126.0(2)
N3 C41 C42 110.1(2)
C41 C42 C43 104.3(2)
C41 C42 H42A 110.9
C43 C42 H42A 110.9
C41 C42 H42B 110.9
C43 C42 H42B 110.9
H42A C42 H42B 108.9
C44 C43 C42 103.1(2)
C44 C43 H43A 111.1
C42 C43 H43A 111.1
C44 C43 H43B 111.1
C42 C43 H43B 111.1
H43A C43 H43B 109.1
O2 C44 N3 125.3(2)
O2 C44 C43 122.4(2)
N3 C44 C43 112.3(2)
O3 C51 N4 124.9(2)
O3 C51 C52 123.3(2)
N4 C51 C52 111.8(2)
C51 C52 C53 103.7(2)
C51 C52 H52A 111.0
C53 C52 H52A 111.0
C51 C52 H52B 111.0
C53 C52 H52B 111.0
H52A C52 H52B 109.0
C54 C53 C52 104.2(2)
C54 C53 H53A 110.9
C52 C53 H53A 110.9
C54 C53 H53B 110.9
C52 C53 H53B 110.9
H53A C53 H53B 108.9
O4 C54 N4 124.2(2)
O4 C54 C53 126.3(2)
N4 C54 C53 109.5(2)
Cl1 C1S Cl2 111.25(16)
Cl1 C1S H1SA 109.4
Cl2 C1S H1SA 109.4
Cl1 C1S H1SB 109.4
Cl2 C1S H1SB 109.4
H1SA C1S H1SB 108.0

loop_
_geom_bond_atom_site_label_1
_geom_bond_atom_site_label_2
_geom_bond_distance
Pd1 C11 1.967(2)
Pd1 N3 2.022(2)
Pd1 N1 2.029(2)
Pd1 O3 2.1881(17)
Pd1 Pd2 2.8628(4)
Pd2 C31 1.973(2)
Pd2 N4 2.010(2)
Pd2 N2 2.033(2)
Pd2 O2 2.1636(17)
O1 C41 1.215(3)
O2 C44 1.244(3)
O3 C51 1.245(3)
O4 C54 1.207(3)
N1 C1 1.324(3)
N1 C13 1.360(3)
N2 C21 1.328(3)
N2 C33 1.363(3)
N3 C44 1.343(3)
N3 C41 1.388(3)
N4 C51 1.351(3)
N4 C54 1.390(3)
C1 C2 1.395(3)
C1 H1A 0.9500
C2 C3 1.373(4)
C2 H2A 0.9500
C3 C4 1.399(4)
C3 H3A 0.9500
C4 C13 1.403(3)
C4 C5 1.440(4)
C5 C6 1.354(4)
C5 H5A 0.9500
C6 C7 1.435(4)
C6 H6A 0.9500
C7 C12 1.402(3)
C7 C8 1.404(4)
C8 C9 1.380(4)
C8 H8A 0.9500
C9 C10 1.403(4)
C9 H9A 0.9500
C10 C11 1.377(3)
C10 H10A 0.9500
C11 C12 1.417(3)
C12 C13 1.415(3)
C21 C22 1.391(3)
C21 H21A 0.9500
C22 C23 1.375(3)
C22 H22A 0.9500
C23 C24 1.402(3)
C23 H23A 0.9500
C24 C33 1.392(3)
C24 C25 1.438(3)
C25 C26 1.354(4)
C25 H25A 0.9500
C26 C27 1.430(4)
C26 H26A 0.9500
C27 C32 1.408(3)
C27 C28 1.412(3)
C28 C29 1.368(4)
C28 H28A 0.9500
C29 C30 1.408(3)
C29 H29A 0.9500
C30 C31 1.380(3)
C30 H30A 0.9500
C31 C32 1.414(3)
C32 C33 1.418(3)
C41 C42 1.507(4)
C42 C43 1.524(4)
C42 H42A 0.9900
C42 H42B 0.9900
C43 C44 1.506(3)
C43 H43A 0.9900
C43 H43B 0.9900
C51 C52 1.502(3)
C52 C53 1.524(4)
C52 H52A 0.9900
C52 H52B 0.9900
C53 C54 1.520(4)
C53 H53A 0.9900
C53 H53B 0.9900
C1S Cl1 1.762(3)
C1S Cl2 1.772(3)
C1S H1SA 0.9900
C1S H1SB 0.9900

loop_
_geom_torsion_atom_site_label_1
_geom_torsion_atom_site_label_2
_geom_torsion_atom_site_label_3
_geom_torsion_atom_site_label_4
_geom_torsion
C11 Pd1 Pd2 C31 -96.87(10)
N3 Pd1 Pd2 C31 171.58(9)
N1 Pd1 Pd2 C31 -13.91(9)
O3 Pd1 Pd2 C31 80.04(9)
C11 Pd1 Pd2 N4 170.95(9)
N3 Pd1 Pd2 N4 79.39(8)
N1 Pd1 Pd2 N4 -106.10(8)
O3 Pd1 Pd2 N4 -12.15(7)
C11 Pd1 Pd2 N2 -13.87(9)
N3 Pd1 Pd2 N2 -105.43(8)
N1 Pd1 Pd2 N2 69.08(8)
O3 Pd1 Pd2 N2 163.03(7)
C11 Pd1 Pd2 O2 81.72(9)
N3 Pd1 Pd2 O2 -9.83(8)
N1 Pd1 Pd2 O2 164.67(8)
O3 Pd1 Pd2 O2 -101.37(7)
N4 Pd2 O2 C44 -68.73(19)
N2 Pd2 O2 C44 106.47(19)
Pd1 Pd2 O2 C44 15.82(18)
N3 Pd1 O3 C51 -65.04(18)
N1 Pd1 O3 C51 109.81(18)
Pd2 Pd1 O3 C51 18.50(17)
C11 Pd1 N1 C1 179.3(2)
O3 Pd1 N1 C1 -1.4(2)
Pd2 Pd1 N1 C1 77.92(19)
C11 Pd1 N1 C13 5.41(16)
O3 Pd1 N1 C13 -175.32(15)
Pd2 Pd1 N1 C13 -95.98(15)
C31 Pd2 N2 C21 177.8(2)
O2 Pd2 N2 C21 -3.8(2)
Pd1 Pd2 N2 C21 76.4(2)
C31 Pd2 N2 C33 2.63(16)
O2 Pd2 N2 C33 -178.99(15)
Pd1 Pd2 N2 C33 -98.83(15)
C11 Pd1 N3 C44 -92.3(2)
O3 Pd1 N3 C44 88.1(2)
Pd2 Pd1 N3 C44 9.02(19)
C11 Pd1 N3 C41 83.9(2)
O3 Pd1 N3 C41 -95.6(2)
Pd2 Pd1 N3 C41 -174.7(2)
C31 Pd2 N4 C51 -89.2(2)
O2 Pd2 N4 C51 92.29(19)
Pd1 Pd2 N4 C51 12.12(18)
C31 Pd2 N4 C54 92.29(19)
O2 Pd2 N4 C54 -86.23(19)
Pd1 Pd2 N4 C54 -166.40(18)
C13 N1 C1 C2 -0.9(3)
Pd1 N1 C1 C2 -174.46(17)
N1 C1 C2 C3 0.5(4)
C1 C2 C3 C4 0.3(4)
C2 C3 C4 C13 -0.6(3)
C2 C3 C4 C5 -179.5(2)
C3 C4 C5 C6 179.2(2)
C13 C4 C5 C6 0.3(4)
C4 C5 C6 C7 -0.5(4)
C5 C6 C7 C12 1.2(4)
C5 C6 C7 C8 -179.5(2)
C12 C7 C8 C9 0.2(4)
C6 C7 C8 C9 -179.2(2)
C7 C8 C9 C10 0.1(4)
C8 C9 C10 C11 -0.1(4)
C9 C10 C11 C12 -0.1(3)
C9 C10 C11 Pd1 176.66(19)
N3 Pd1 C11 C10 -6.9(2)
N1 Pd1 C11 C10 178.3(2)
Pd2 Pd1 C11 C10 -91.0(2)
N3 Pd1 C11 C12 170.02(17)
N1 Pd1 C11 C12 -4.77(16)
Pd2 Pd1 C11 C12 85.87(16)
C8 C7 C12 C13 179.0(2)
C6 C7 C12 C13 -1.7(3)
C8 C7 C12 C11 -0.4(4)
C6 C7 C12 C11 179.0(2)
C10 C11 C12 C7 0.4(3)
Pd1 C11 C12 C7 -177.02(19)
C10 C11 C12 C13 -179.0(2)
Pd1 C11 C12 C13 3.6(3)
C1 N1 C13 C4 0.5(3)
Pd1 N1 C13 C4 175.09(18)
C1 N1 C13 C12 -179.4(2)
Pd1 N1 C13 C12 -4.9(2)
C3 C4 C13 N1 0.2(3)
C5 C4 C13 N1 179.2(2)
C3 C4 C13 C12 -179.8(2)
C5 C4 C13 C12 -0.8(3)
C7 C12 C13 N1 -178.5(2)
C11 C12 C13 N1 0.9(3)
C7 C12 C13 C4 1.6(4)
C11 C12 C13 C4 -179.1(2)
C33 N2 C21 C22 -0.3(3)
Pd2 N2 C21 C22 -175.25(17)
N2 C21 C22 C23 -1.4(4)
C21 C22 C23 C24 1.5(3)
C22 C23 C24 C33 -0.1(3)
C22 C23 C24 C25 -178.3(2)
C33 C24 C25 C26 2.6(3)
C23 C24 C25 C26 -179.2(2)
C24 C25 C26 C27 -0.7(4)
C25 C26 C27 C32 -0.9(4)
C25 C26 C27 C28 -179.6(2)
C32 C27 C28 C29 0.3(3)
C26 C27 C28 C29 179.0(2)
C27 C28 C29 C30 -0.1(4)
C28 C29 C30 C31 -0.2(4)
C29 C30 C31 C32 0.4(3)
C29 C30 C31 Pd2 179.49(18)
N4 Pd2 C31 C30 -6.0(2)
N2 Pd2 C31 C30 178.9(2)
Pd1 Pd2 C31 C30 -90.9(2)
N4 Pd2 C31 C32 173.13(17)
N2 Pd2 C31 C32 -1.94(16)
Pd1 Pd2 C31 C32 88.26(16)
C28 C27 C32 C31 -0.1(3)
C26 C27 C32 C31 -178.9(2)
C28 C27 C32 C33 179.3(2)
C26 C27 C32 C33 0.5(3)
C30 C31 C32 C27 -0.2(3)
Pd2 C31 C32 C27 -179.50(18)
C30 C31 C32 C33 -179.6(2)
Pd2 C31 C32 C33 1.1(3)
C21 N2 C33 C24 1.8(3)
Pd2 N2 C33 C24 177.49(18)
C21 N2 C33 C32 -178.5(2)
Pd2 N2 C33 C32 -2.7(2)
C23 C24 C33 N2 -1.6(3)
C25 C24 C33 N2 176.8(2)
C23 C24 C33 C32 178.6(2)
C25 C24 C33 C32 -3.0(3)
C27 C32 C33 N2 -178.3(2)
C31 C32 C33 N2 1.1(3)
C27 C32 C33 C24 1.5(3)
C31 C32 C33 C24 -179.1(2)
C44 N3 C41 O1 176.1(2)
Pd1 N3 C41 O1 -0.6(4)
C44 N3 C41 C42 -4.3(3)
Pd1 N3 C41 C42 179.01(18)
O1 C41 C42 C43 -177.1(3)
N3 C41 C42 C43 3.2(3)
C41 C42 C43 C44 -1.1(3)
Pd2 O2 C44 N3 -15.1(3)
Pd2 O2 C44 C43 165.02(18)
C41 N3 C44 O2 -176.3(2)
Pd1 N3 C44 O2 0.4(4)
C41 N3 C44 C43 3.6(3)
Pd1 N3 C44 C43 -179.68(17)
C42 C43 C44 O2 178.5(2)
C42 C43 C44 N3 -1.4(3)
Pd1 O3 C51 N4 -16.5(3)
Pd1 O3 C51 C52 163.51(17)
C54 N4 C51 O3 177.2(2)
Pd2 N4 C51 O3 -1.5(3)
C54 N4 C51 C52 -2.9(3)
Pd2 N4 C51 C52 178.45(16)
O3 C51 C52 C53 -175.8(2)
N4 C51 C52 C53 4.2(3)
C51 C52 C53 C54 -3.7(3)
C51 N4 C54 O4 -179.2(2)
Pd2 N4 C54 O4 -0.5(3)
C51 N4 C54 C53 0.2(3)
Pd2 N4 C54 C53 178.91(16)
C52 C53 C54 O4 -178.2(2)
C52 C53 C54 N4 2.4(3)
